data_7123705
loop_
_publ_author_name
'Wang, Zhi-Qin'
'Tang, Xiaosheng'
'Yang, Zhao-Qi'
'yu, baoyi'
'Wang, Hua-Jing'
'Sang, Wei'
'Yuan, Ye'
'Chen, Cheng'
'Verpoort, Francis'

_publ_section_title
;
 Highly active bidentate N-heterocyclic carbene/ruthenium complexes
 performing dehydrogenative coupling of alcohols and hydroxides in open
 air
;
_journal_name_full 'Chemical Communications'
_journal_paper_doi 10.1039/C9CC03519B
_journal_year 2019
_chemical_formula_moiety 'C22 H23 I N2 Ru S'
_chemical_formula_sum 'C22 H23 I N2 Ru S'
_chemical_formula_weight 575.45
_space_group_crystal_system monoclinic
_space_group_IT_number 14
_space_group_name_Hall '-P 2ybc'
_space_group_name_H-M_alt 'P 1 21/c 1'
_symmetry_space_group_name_Hall '-P 2ybc'
_symmetry_space_group_name_H-M 'P 1 21/c 1'
_atom_sites_solution_hydrogens geom
_atom_sites_solution_primary dual
_audit_creation_date 2019-01-18
_audit_creation_method
;
Olex2 1.2-beta
(compiled 2016.11.30 svn.r3356 for OlexSys, GUI svn.r5269)
;
_audit_update_record
;
2019-04-23 deposited with the CCDC.    2019-06-20 downloaded from the CCDC.
;
_cell_angle_alpha 90
_cell_angle_beta 104.9690(10)
_cell_angle_gamma 90
_cell_formula_units_Z 4
_cell_length_a 10.29220(10)
_cell_length_b 12.56220(10)
_cell_length_c 17.1913(2)
_cell_measurement_reflns_used 14737
_cell_measurement_temperature 298.15
_cell_measurement_theta_max 73.9940
_cell_measurement_theta_min 3.5130
_cell_volume 2147.28(4)
_computing_cell_refinement 'CrysAlisPro 1.171.39.33c (Rigaku OD, 2017)'
_computing_data_collection 'CrysAlisPro 1.171.39.33c (Rigaku OD, 2017)'
_computing_data_reduction 'CrysAlisPro 1.171.39.33c (Rigaku OD, 2017)'
_computing_molecular_graphics 'Olex2 (Dolomanov et al., 2009)'
_computing_publication_material 'Olex2 (Dolomanov et al., 2009)'
_computing_structure_refinement 'ShelXL (Sheldrick, 2015)'
_computing_structure_solution 'ShelXT (Sheldrick, 2015)'
_diffrn_ambient_temperature 298.15
_diffrn_detector 'CCD plate'
_diffrn_measured_fraction_theta_full 0.9993
_diffrn_measured_fraction_theta_max 0.9797
_diffrn_measurement_details
;
List of Runs (angles in degrees, time in seconds):

  # Type    Start    End  Width  t~exp~   \w     \q     \k     \f   Frames
#--------------------------------------------------------------------------
  1  \w    -35.00  89.00   0.50    0.50    --    0.00  77.00 -60.00  248
  2  \w    -35.00  89.00   0.50    0.50    --    0.00  77.00-120.00  248
  3  \w    -30.00  89.00   0.50    0.50    --    0.00  57.00  30.00  238
  4  \w      6.00 132.00   0.50    0.56    --   95.80 -30.00  90.00  252
  5  \w      6.00 133.00   0.50    0.56    --   95.80 -82.00   0.00  254
  6  \w     65.00 185.00   0.50    0.56    --   95.80  45.00  60.00  240
  7  \w     65.00 185.00   0.50    0.56    --   95.80  46.00 -78.57  240
  8  \w      6.00 126.00   0.50    0.56    --   95.80 -61.00   0.00  240
  9  \w      6.00 133.00   0.50    0.56    --   95.80 -82.00 -60.00  254
 10  \w      6.00 126.00   0.50    0.56    --   95.80 -61.00  60.00  240
 11  \w    -35.00  89.00   0.50    0.50    --    0.00  77.00-180.00  248
 12  \w    -32.00  89.00   0.50    0.50    --    0.00  38.00-180.00  242
;
_diffrn_measurement_device 'four-circle diffractometer'
_diffrn_measurement_device_type 'XtaLAB AFC12 (RINC): Kappa single'
_diffrn_measurement_method '\w scans'
_diffrn_orient_matrix_type 'CrysAlisPro convention (1999,Acta A55,543-557)'
_diffrn_orient_matrix_UB_11 0.0082003000
_diffrn_orient_matrix_UB_12 -0.0065948000
_diffrn_orient_matrix_UB_13 0.0906177000
_diffrn_orient_matrix_UB_21 -0.1545684000
_diffrn_orient_matrix_UB_22 -0.0056884000
_diffrn_orient_matrix_UB_23 -0.0193850000
_diffrn_orient_matrix_UB_31 0.0068020000
_diffrn_orient_matrix_UB_32 -0.1223378000
_diffrn_orient_matrix_UB_33 -0.0040020000
_diffrn_radiation_monochromator mirror
_diffrn_radiation_probe x-ray
_diffrn_radiation_type 'Cu K\a'
_diffrn_radiation_wavelength 1.54184
_diffrn_reflns_av_R_equivalents 0.0391
_diffrn_reflns_av_unetI/netI 0.0212
_diffrn_reflns_Laue_measured_fraction_full 0.996
_diffrn_reflns_Laue_measured_fraction_max 0.978
_diffrn_reflns_limit_h_max 12
_diffrn_reflns_limit_h_min -12
_diffrn_reflns_limit_k_max 12
_diffrn_reflns_limit_k_min -14
_diffrn_reflns_limit_l_max 20
_diffrn_reflns_limit_l_min -20
_diffrn_reflns_number 21148
_diffrn_reflns_point_group_measured_fraction_full 0.996
_diffrn_reflns_point_group_measured_fraction_max 0.978
_diffrn_reflns_theta_full 67.684
_diffrn_reflns_theta_max 74.207
_diffrn_reflns_theta_min 4.413
_diffrn_source 'Rotating-anode X-ray tube (dual wavelength)'
_diffrn_source_type 'Rigaku (Cu) X-ray DW Source'
_exptl_absorpt_coefficient_mu 18.164
_exptl_absorpt_correction_T_max 1.00000
_exptl_absorpt_correction_T_min 0.38874
_exptl_absorpt_correction_type multi-scan
_exptl_absorpt_process_details
;
CrysAlisPro 1.171.39.33c (Rigaku Oxford Diffraction, 2017)
Empirical absorption correction using spherical harmonics,
 implemented in SCALE3 ABSPACK scaling algorithm.
;
_exptl_crystal_colour orange
_exptl_crystal_colour_primary brown
_exptl_crystal_density_diffrn 1.780
_exptl_crystal_description block
_exptl_crystal_F_000 1128
_exptl_crystal_recrystallization_method 'Re-crystallisation from solvent: CDCl3/pentane'
_exptl_crystal_size_max 0.23
_exptl_crystal_size_mid 0.11
_exptl_crystal_size_min 0.1
_refine_diff_density_max 0.652
_refine_diff_density_min -0.951
_refine_diff_density_rms 0.082
_refine_ls_extinction_method none
_refine_ls_goodness_of_fit_ref 1.046
_refine_ls_hydrogen_treatment constr
_refine_ls_matrix_type full
_refine_ls_number_parameters 248
_refine_ls_number_reflns 4272
_refine_ls_number_restraints 0
_refine_ls_restrained_S_all 1.046
_refine_ls_R_factor_all 0.0292
_refine_ls_R_factor_gt 0.0278
_refine_ls_shift/su_max 0.002
_refine_ls_shift/su_mean 0.000
_refine_ls_structure_factor_coef Fsqd
_refine_ls_weighting_details 'w=1/[\s^2^(Fo^2^)+(0.0457P)^2^+1.2542P] where P=(Fo^2^+2Fc^2^)/3'
_refine_ls_weighting_scheme calc
_refine_ls_wR_factor_gt 0.0756
_refine_ls_wR_factor_ref 0.0766
_reflns_Friedel_coverage 0.000
_reflns_number_gt 4013
_reflns_number_total 4272
_reflns_threshold_expression 'I > 2\s(I)'
_cod_data_source_file c9cc03519b2.cif
_cod_data_source_block 54
_cod_database_code 7123705
_shelx_space_group_comment
;
The symmetry employed for this shelxl refinement is uniquely defined
by the following loop, which should always be used as a source of
symmetry information in preference to the above space-group names.
They are only intended as comments.
;
_reflns_odcompleteness_completeness 99.93
_reflns_odcompleteness_iscentric 1
_reflns_odcompleteness_theta 66.97
_olex2_refinement_description
;
1. Fixed Uiso
 At 1.2 times of:
  All C(H) groups
 At 1.5 times of:
  All C(H,H,H) groups
2.a Ternary CH refined with riding coordinates:
 C9(H9)
2.b Aromatic/amide H refined with riding coordinates:
 C3(H3), C4(H4), C6(H6), C7(H7), C13(H13), C14(H14), C15(H15), C16(H16),
 C21(H21), C22(H22)
2.c Idealised Me refined as rotating group:
 C1(H1A,H1B,H1C), C8(H8A,H8B,H8C), C10(H10A,H10B,H10C), C18(H18A,H18B,H18C)
;
_shelx_shelxl_version_number 2014/7
_olex2_submission_special_instructions 'No special instructions were received'
_oxdiff_exptl_absorpt_empirical_details
;
Empirical correction (ABSPACK) includes:
- Absorption correction using spherical harmonics
- Frame scaling
;
_oxdiff_exptl_absorpt_empirical_full_max 2.264
_oxdiff_exptl_absorpt_empirical_full_min 0.740

loop_
_space_group_symop_operation_xyz
'x, y, z'
'-x, y+1/2, -z+1/2'
'-x, -y, -z'
'x, -y-1/2, z-1/2'

loop_
_atom_site_label
_atom_site_type_symbol
_atom_site_fract_x
_atom_site_fract_y
_atom_site_fract_z
_atom_site_U_iso_or_equiv
_atom_site_adp_type
_atom_site_occupancy
_atom_site_site_symmetry_order
_atom_site_calc_flag
_atom_site_refinement_flags_posn
I1 I 0.56074(3) 0.33274(2) 0.62500(2) 0.06452(10) Uani 1 1 d .
Ru1 Ru 0.71247(2) 0.48831(2) 0.71303(2) 0.03508(8) Uani 1 1 d .
S1 S 0.92644(8) 0.29377(7) 0.81851(5) 0.05143(19) Uani 1 1 d .
N1 N 0.6039(2) 0.41913(18) 0.84646(13) 0.0356(5) Uani 1 1 d .
N2 N 0.4550(2) 0.5263(2) 0.77471(15) 0.0409(5) Uani 1 1 d .
C1 C 0.7759(7) 0.4950(4) 0.5246(3) 0.106(2) Uani 1 1 d .
H1A H 0.8185 0.4265 0.5327 0.159 Uiso 1 1 calc GR
H1B H 0.8200 0.5390 0.4935 0.159 Uiso 1 1 calc GR
H1C H 0.6830 0.4866 0.4963 0.159 Uiso 1 1 calc GR
C2 C 0.7856(5) 0.5468(3) 0.6050(2) 0.0628(10) Uani 1 1 d .
C3 C 0.8975(4) 0.5265(3) 0.6706(2) 0.0561(9) Uani 1 1 d .
H3 H 0.9674 0.4836 0.6637 0.067 Uiso 1 1 calc R
C4 C 0.9030(3) 0.5719(3) 0.7472(2) 0.0474(7) Uani 1 1 d .
H4 H 0.9744 0.5549 0.7909 0.057 Uiso 1 1 calc R
C5 C 0.8031(3) 0.6419(2) 0.7583(2) 0.0462(7) Uani 1 1 d .
C6 C 0.6939(4) 0.6624(3) 0.6909(3) 0.0565(8) Uani 1 1 d .
H6 H 0.6260 0.7083 0.6965 0.068 Uiso 1 1 calc R
C7 C 0.6853(4) 0.6157(3) 0.6163(2) 0.0624(9) Uani 1 1 d .
H7 H 0.6117 0.6306 0.5733 0.075 Uiso 1 1 calc R
C8 C 0.8547(8) 0.8079(4) 0.8362(4) 0.117(2) Uani 1 1 d .
H8A H 0.9433 0.8083 0.8279 0.175 Uiso 1 1 calc GR
H8B H 0.8566 0.8421 0.8865 0.175 Uiso 1 1 calc GR
H8C H 0.7942 0.8456 0.7931 0.175 Uiso 1 1 calc GR
C9 C 0.8072(4) 0.6945(3) 0.8382(2) 0.0647(10) Uani 1 1 d .
H9 H 0.7151 0.6967 0.8441 0.078 Uiso 1 1 calc R
C10 C 0.8932(6) 0.6333(5) 0.9101(3) 0.0945(17) Uani 1 1 d .
H10A H 0.8624 0.5610 0.9084 0.142 Uiso 1 1 calc GR
H10B H 0.8856 0.6662 0.9592 0.142 Uiso 1 1 calc GR
H10C H 0.9855 0.6344 0.9080 0.142 Uiso 1 1 calc GR
C11 C 0.5768(3) 0.4825(2) 0.77948(17) 0.0364(6) Uani 1 1 d .
C12 C 0.4989(3) 0.4216(2) 0.88347(17) 0.0393(6) Uani 1 1 d .
C13 C 0.4774(3) 0.3715(3) 0.95086(19) 0.0483(7) Uani 1 1 d .
H13 H 0.5403 0.3248 0.9816 0.058 Uiso 1 1 calc R
C14 C 0.3588(4) 0.3938(3) 0.9700(2) 0.0616(9) Uani 1 1 d .
H14 H 0.3413 0.3614 1.0149 0.074 Uiso 1 1 calc R
C15 C 0.2645(4) 0.4630(4) 0.9248(3) 0.0671(10) Uani 1 1 d .
H15 H 0.1849 0.4749 0.9395 0.080 Uiso 1 1 calc R
C16 C 0.2856(4) 0.5149(3) 0.8581(2) 0.0583(9) Uani 1 1 d .
H16 H 0.2235 0.5631 0.8286 0.070 Uiso 1 1 calc R
C17 C 0.4044(3) 0.4914(2) 0.83752(19) 0.0432(6) Uani 1 1 d .
C18 C 0.3777(3) 0.5920(3) 0.7086(2) 0.0549(8) Uani 1 1 d .
H18A H 0.3785 0.6646 0.7262 0.082 Uiso 1 1 calc GR
H18B H 0.2866 0.5668 0.6925 0.082 Uiso 1 1 calc GR
H18C H 0.4172 0.5878 0.6639 0.082 Uiso 1 1 calc GR
C19 C 0.7229(3) 0.3581(2) 0.85796(16) 0.0350(5) Uani 1 1 d .
C20 C 0.7873(3) 0.3745(2) 0.79874(17) 0.0377(6) Uani 1 1 d .
C21 C 0.8944(3) 0.2416(3) 0.9040(2) 0.0529(8) Uani 1 1 d .
H21 H 0.9480 0.1908 0.9365 0.063 Uiso 1 1 calc R
C22 C 0.7814(3) 0.2833(2) 0.91839(18) 0.0452(7) Uani 1 1 d .
H22 H 0.7473 0.2654 0.9617 0.054 Uiso 1 1 calc R

loop_
_atom_site_aniso_label
_atom_site_aniso_U_11
_atom_site_aniso_U_22
_atom_site_aniso_U_33
_atom_site_aniso_U_23
_atom_site_aniso_U_13
_atom_site_aniso_U_12
I1 0.08771(19) 0.05379(17) 0.04556(14) -0.01222(9) 0.00548(11) -0.01606(11)
Ru1 0.04551(13) 0.02870(13) 0.03118(12) 0.00126(7) 0.01016(9) 0.00298(8)
S1 0.0458(4) 0.0471(4) 0.0601(5) 0.0071(4) 0.0115(3) 0.0121(3)
N1 0.0403(11) 0.0336(12) 0.0317(11) 0.0020(9) 0.0073(9) 0.0007(9)
N2 0.0423(12) 0.0419(14) 0.0377(12) 0.0038(10) 0.0091(10) 0.0085(10)
C1 0.189(7) 0.090(4) 0.058(3) -0.011(2) 0.066(4) -0.022(4)
C2 0.108(3) 0.0449(19) 0.0458(18) 0.0041(15) 0.038(2) -0.0080(19)
C3 0.069(2) 0.0424(18) 0.072(2) 0.0028(16) 0.0457(19) -0.0006(15)
C4 0.0437(15) 0.0457(18) 0.0558(18) 0.0003(14) 0.0179(13) -0.0102(13)
C5 0.0540(16) 0.0342(15) 0.0552(18) -0.0052(13) 0.0226(14) -0.0088(13)
C6 0.068(2) 0.0322(17) 0.071(2) 0.0047(15) 0.0200(18) 0.0060(14)
C7 0.088(3) 0.048(2) 0.0481(19) 0.0189(15) 0.0114(17) 0.0020(18)
C8 0.188(6) 0.069(3) 0.119(5) -0.049(3) 0.085(5) -0.047(4)
C9 0.077(2) 0.062(2) 0.065(2) -0.0251(19) 0.0355(19) -0.0247(19)
C10 0.114(4) 0.119(4) 0.052(2) -0.026(3) 0.023(2) -0.045(3)
C11 0.0422(13) 0.0304(14) 0.0339(14) 0.0007(10) 0.0048(11) 0.0002(10)
C12 0.0428(14) 0.0381(15) 0.0370(14) -0.0044(11) 0.0101(11) -0.0021(11)
C13 0.0600(18) 0.0434(18) 0.0434(16) 0.0028(13) 0.0167(14) -0.0039(14)
C14 0.071(2) 0.066(2) 0.057(2) 0.0046(17) 0.0322(17) -0.0079(18)
C15 0.059(2) 0.081(3) 0.071(2) 0.003(2) 0.0332(19) -0.0003(19)
C16 0.0497(17) 0.065(2) 0.063(2) 0.0038(17) 0.0191(16) 0.0083(15)
C17 0.0437(15) 0.0457(17) 0.0394(15) -0.0010(12) 0.0091(12) 0.0015(12)
C18 0.0578(18) 0.056(2) 0.0477(18) 0.0119(15) 0.0071(14) 0.0202(15)
C19 0.0395(13) 0.0282(13) 0.0333(13) 0.0000(10) 0.0022(10) -0.0009(10)
C20 0.0416(13) 0.0307(15) 0.0385(14) 0.0006(11) 0.0062(11) 0.0008(10)
C21 0.0548(17) 0.0442(18) 0.0506(18) 0.0111(14) -0.0028(14) 0.0105(14)
C22 0.0513(16) 0.0401(17) 0.0376(15) 0.0060(12) -0.0002(12) 0.0017(13)

loop_
_atom_type_symbol
_atom_type_description
_atom_type_scat_dispersion_real
_atom_type_scat_dispersion_imag
_atom_type_scat_source
C C 0.0181 0.0091 'International Tables Vol C Tables 4.2.6.8 and 6.1.1.4'
H H 0.0000 0.0000 'International Tables Vol C Tables 4.2.6.8 and 6.1.1.4'
I I -0.3257 6.8362 'International Tables Vol C Tables 4.2.6.8 and 6.1.1.4'
N N 0.0311 0.0180 'International Tables Vol C Tables 4.2.6.8 and 6.1.1.4'
Ru Ru 0.0552 3.2960 'International Tables Vol C Tables 4.2.6.8 and 6.1.1.4'
S S 0.3331 0.5567 'International Tables Vol C Tables 4.2.6.8 and 6.1.1.4'

loop_
_geom_angle_atom_site_label_1
_geom_angle_atom_site_label_2
_geom_angle_atom_site_label_3
_geom_angle
C2 Ru1 I1 92.35(10)
C3 Ru1 I1 112.66(10)
C3 Ru1 C2 36.05(15)
C3 Ru1 C7 64.46(15)
C4 Ru1 I1 148.46(9)
C4 Ru1 C2 66.54(14)
C4 Ru1 C3 37.44(13)
C4 Ru1 C5 37.49(12)
C4 Ru1 C6 66.48(14)
C4 Ru1 C7 77.81(14)
C5 Ru1 I1 164.41(9)
C5 Ru1 C2 78.91(13)
C5 Ru1 C3 67.15(12)
C5 Ru1 C6 37.35(14)
C5 Ru1 C7 66.50(14)
C6 Ru1 I1 127.13(11)
C6 Ru1 C2 65.04(14)
C6 Ru1 C3 77.17(14)
C6 Ru1 C7 36.07(15)
C7 Ru1 I1 98.93(11)
C7 Ru1 C2 35.66(15)
C11 Ru1 I1 84.67(8)
C11 Ru1 C2 152.51(14)
C11 Ru1 C3 162.38(13)
C11 Ru1 C4 124.95(12)
C11 Ru1 C5 97.10(11)
C11 Ru1 C6 95.22(13)
C11 Ru1 C7 117.81(14)
C11 Ru1 C20 75.83(11)
C20 Ru1 I1 87.36(8)
C20 Ru1 C2 131.44(14)
C20 Ru1 C3 100.86(13)
C20 Ru1 C4 89.86(12)
C20 Ru1 C5 108.12(12)
C20 Ru1 C6 143.93(14)
C20 Ru1 C7 165.29(14)
C20 S1 C21 93.44(15)
C11 N1 C12 111.0(2)
C11 N1 C19 114.4(2)
C12 N1 C19 134.1(2)
C11 N2 C17 110.7(2)
C11 N2 C18 125.9(3)
C17 N2 C18 123.1(3)
H1A C1 H1B 109.5
H1A C1 H1C 109.5
H1B C1 H1C 109.5
C2 C1 H1A 109.5
C2 C1 H1B 109.5
C2 C1 H1C 109.5
C1 C2 Ru1 130.2(3)
C3 C2 Ru1 70.53(18)
C3 C2 C1 120.1(4)
C7 C2 Ru1 71.2(2)
C7 C2 C1 121.2(4)
C7 C2 C3 118.7(3)
Ru1 C3 H3 131.4
C2 C3 Ru1 73.4(2)
C2 C3 H3 120.1
C2 C3 C4 119.8(3)
C4 C3 Ru1 67.76(17)
C4 C3 H3 120.1
Ru1 C4 H4 125.3
C3 C4 Ru1 74.80(19)
C3 C4 H4 119.3
C5 C4 Ru1 72.34(17)
C5 C4 C3 121.4(3)
C5 C4 H4 119.3
C4 C5 Ru1 70.17(17)
C4 C5 C6 117.3(3)
C4 C5 C9 123.1(3)
C6 C5 Ru1 72.26(18)
C6 C5 C9 119.6(3)
C9 C5 Ru1 127.9(2)
Ru1 C6 H6 128.8
C5 C6 Ru1 70.39(18)
C5 C6 H6 119.1
C7 C6 Ru1 74.0(2)
C7 C6 C5 121.7(3)
C7 C6 H6 119.1
Ru1 C7 H7 130.1
C2 C7 Ru1 73.1(2)
C2 C7 H7 119.5
C6 C7 Ru1 69.90(19)
C6 C7 C2 121.0(4)
C6 C7 H7 119.5
H8A C8 H8B 109.5
H8A C8 H8C 109.5
H8B C8 H8C 109.5
C9 C8 H8A 109.5
C9 C8 H8B 109.5
C9 C8 H8C 109.5
C5 C9 H9 107.7
C5 C9 C10 112.9(4)
C8 C9 C5 109.0(3)
C8 C9 H9 107.7
C8 C9 C10 111.7(4)
C10 C9 H9 107.7
C9 C10 H10A 109.5
C9 C10 H10B 109.5
C9 C10 H10C 109.5
H10A C10 H10B 109.5
H10A C10 H10C 109.5
H10B C10 H10C 109.5
N1 C11 Ru1 118.5(2)
N2 C11 Ru1 135.7(2)
N2 C11 N1 105.8(2)
N1 C12 C17 105.4(2)
C13 C12 N1 133.1(3)
C13 C12 C17 121.4(3)
C12 C13 H13 121.6
C14 C13 C12 116.8(3)
C14 C13 H13 121.6
C13 C14 H14 118.9
C13 C14 C15 122.1(3)
C15 C14 H14 118.9
C14 C15 H15 119.2
C14 C15 C16 121.6(3)
C16 C15 H15 119.2
C15 C16 H16 121.7
C15 C16 C17 116.6(3)
C17 C16 H16 121.7
N2 C17 C12 107.1(3)
N2 C17 C16 131.6(3)
C16 C17 C12 121.4(3)
N2 C18 H18A 109.5
N2 C18 H18B 109.5
N2 C18 H18C 109.5
H18A C18 H18B 109.5
H18A C18 H18C 109.5
H18B C18 H18C 109.5
N1 C19 C22 130.7(3)
C20 C19 N1 112.5(2)
C20 C19 C22 116.8(3)
S1 C20 Ru1 133.82(16)
C19 C20 Ru1 118.4(2)
C19 C20 S1 107.7(2)
S1 C21 H21 124.1
C22 C21 S1 111.8(2)
C22 C21 H21 124.1
C19 C22 H22 124.9
C21 C22 C19 110.2(3)
C21 C22 H22 124.9

loop_
_geom_bond_atom_site_label_1
_geom_bond_atom_site_label_2
_geom_bond_distance
I1 Ru1 2.7070(3)
Ru1 C2 2.297(3)
Ru1 C3 2.260(3)
Ru1 C4 2.168(3)
Ru1 C5 2.196(3)
Ru1 C6 2.220(3)
Ru1 C7 2.273(3)
Ru1 C11 2.021(3)
Ru1 C20 2.054(3)
S1 C20 1.716(3)
S1 C21 1.718(4)
N1 C11 1.368(3)
N1 C12 1.389(3)
N1 C19 1.415(3)
N2 C11 1.353(4)
N2 C17 1.386(4)
N2 C18 1.462(4)
C1 H1A 0.9600
C1 H1B 0.9600
C1 H1C 0.9600
C1 C2 1.508(5)
C2 C3 1.411(6)
C2 C7 1.399(6)
C3 H3 0.9300
C3 C4 1.424(5)
C4 H4 0.9300
C4 C5 1.402(4)
C5 C6 1.414(5)
C5 C9 1.516(5)
C6 H6 0.9300
C6 C7 1.392(6)
C7 H7 0.9300
C8 H8A 0.9600
C8 H8B 0.9600
C8 H8C 0.9600
C8 C9 1.509(6)
C9 H9 0.9800
C9 C10 1.529(7)
C10 H10A 0.9600
C10 H10B 0.9600
C10 H10C 0.9600
C12 C13 1.386(4)
C12 C17 1.393(4)
C13 H13 0.9300
C13 C14 1.373(5)
C14 H14 0.9300
C14 C15 1.383(6)
C15 H15 0.9300
C15 C16 1.385(6)
C16 H16 0.9300
C16 C17 1.389(5)
C18 H18A 0.9600
C18 H18B 0.9600
C18 H18C 0.9600
C19 C20 1.367(4)
C19 C22 1.414(4)
C21 H21 0.9300
C21 C22 1.355(5)
C22 H22 0.9300
